data_7115242
loop_
_publ_author_name
'Cloke, F. Geoffrey N.'
'Hanks, John R.'
'Hitchcock, Peter B.'
'Nixon, John F.'

_publ_section_title
;
 Synthesis, structure and reactivity of the hexaphospha-titanocene,
 bis-(\h5-3,5-di-tert-butyl-1,2,4-triphosphacyclopentadienyl)titanium(II)
;
_journal_issue 17
_journal_name_full 'Chemical Communications'
_journal_page_first 1731
_journal_paper_doi 10.1039/a905469c
_journal_year 1999
_chemical_compound_source 'synthesis as described'
_chemical_formula_moiety 'C25 H39 P7 Ti1'
_chemical_formula_structural 'C25 H39 P7 TI'
_chemical_formula_sum 'C25 H45 P7 Ti'
_chemical_formula_weight 610.3
_chemical_name_systematic
;
 ?
;
_space_group_IT_number 2
_symmetry_cell_setting triclinic
_symmetry_Int_Tables_number 2
_symmetry_space_group_name_Hall '-P 1'
_symmetry_space_group_name_H-M 'P -1'
_atom_sites_solution_hydrogens geom
_atom_sites_solution_primary direct
_atom_sites_solution_secondary difmap
_audit_conform_dict_location ftp://ftp.iucr.org/cifdics/cif_core2.1beta.dic
_audit_conform_dict_name cif_core.dic
_audit_conform_dict_version 2.1beta3
_audit_creation_date 1999-05-04T13:10:04-00:00
_audit_creation_method 'WinGX routine CIF_UPDATE'
_cell_angle_alpha 86.48(5)
_cell_angle_beta 71.00(5)
_cell_angle_gamma 68.75(4)
_cell_formula_units_Z 2
_cell_length_a 10.299(5)
_cell_length_b 11.910(6)
_cell_length_c 14.230(10)
_cell_measurement_reflns_used 25
_cell_measurement_temperature 173(2)
_cell_measurement_theta_max 8.7
_cell_measurement_theta_min 7.4
_cell_measurement_wavelength 0.71073
_cell_volume 1535.0(17)
_computing_cell_refinement 'CAD4 Express (Enraf Nonius, 1994)'
_computing_data_collection 'CAD4 Express (Enraf Nonius, 1994)'
_computing_data_reduction 'XCAD4 (Harms & Wocadlo, 1995)'
_computing_molecular_graphics 'Ortep-3 for Windows (Farrugia, 1997)'
_computing_publication_material 'WinGX publication routines (Farrugia, 1998)'
_computing_structure_refinement 'SHELXL-93 (Sheldrick, 1993)'
_computing_structure_solution 'SHELXS-97 (Sheldrick, 1997)'
_diffrn_ambient_temperature 173(2)
_diffrn_detector 'scintillation LiI'
_diffrn_detector_dtime 1.195
_diffrn_measurement_device '\k-geometry diffractometer'
_diffrn_measurement_device_type 'Enraf Nonius TurboCAD4'
_diffrn_measurement_method 'non-profiled omega/2theta scans'
_diffrn_orient_matrix_type
;
  x-axis points to radiation source
  the matrix is specified in reciprocal space
;
_diffrn_orient_matrix_UB_11 -0.14476E-1
_diffrn_orient_matrix_UB_12 0.76409E-1
_diffrn_orient_matrix_UB_13 -0.03562
_diffrn_orient_matrix_UB_21 -0.101788
_diffrn_orient_matrix_UB_22 0.5963E-2
_diffrn_orient_matrix_UB_23 0.5872E-2
_diffrn_orient_matrix_UB_31 -0.40129E-1
_diffrn_orient_matrix_UB_32 0.47755E-1
_diffrn_orient_matrix_UB_33 0.65298E-1
_diffrn_radiation_monochromator graphite
_diffrn_radiation_type MoK\a
_diffrn_radiation_wavelength 0.71073
_diffrn_reflns_av_R_equivalents 0
_diffrn_reflns_av_sigmaI/netI 0.061
_diffrn_reflns_limit_h_max 12
_diffrn_reflns_limit_h_min -11
_diffrn_reflns_limit_k_max 14
_diffrn_reflns_limit_k_min -14
_diffrn_reflns_limit_l_max 16
_diffrn_reflns_limit_l_min 0
_diffrn_reflns_number 5362
_diffrn_reflns_theta_max 24.99
_diffrn_reflns_theta_min 2.24
_diffrn_source 'Enraf Nonius FR590'
_diffrn_standards_decay_% 0
_diffrn_standards_interval_time 60
_diffrn_standards_number 2
_exptl_absorpt_coefficient_mu 0.657
_exptl_absorpt_correction_T_max 0.9054
_exptl_absorpt_correction_T_min 0.2065
_exptl_absorpt_correction_type refdelf
_exptl_absorpt_process_details
;
        Walker, N. & Stuart, D (1983) Acta. Cryst. A39, 158-166
;
_exptl_crystal_colour black
_exptl_crystal_density_diffrn 1.32
_exptl_crystal_density_method none
_exptl_crystal_description plate
_exptl_crystal_F_000 644
_exptl_crystal_size_max 0.4
_exptl_crystal_size_mid 0.3
_exptl_crystal_size_min 0.05
_refine_diff_density_max 1.306
_refine_diff_density_min -1.023
_refine_diff_density_rms 0.15
_refine_ls_extinction_method none
_refine_ls_goodness_of_fit_all 1.007
_refine_ls_goodness_of_fit_gt 1.081
_refine_ls_matrix_type full
_refine_ls_number_parameters 298
_refine_ls_number_reflns 5362
_refine_ls_number_restraints 0
_refine_ls_restrained_S_all 1.007
_refine_ls_restrained_S_obs 1.081
_refine_ls_R_factor_all 0.0992
_refine_ls_R_factor_gt 0.0765
_refine_ls_shift/su_max 0
_refine_ls_shift/su_mean 0
_refine_ls_structure_factor_coef Fsqd
_refine_ls_weighting_details 'w=1/[\s^2^(Fo^2^)+(0.1512P)^2^+0.0000P] where P=(Fo^2^+2Fc^2^)/3'
_refine_ls_weighting_scheme calc
_refine_ls_wR_factor_all 0.212
_refine_ls_wR_factor_gt 0.1964
_reflns_number_gt 4021
_reflns_number_total 5362
_reflns_threshold_expression >2sigma(I)
_cod_data_source_file 905469c.txt
_cod_data_source_block may899
_cod_depositor_comments
;
The following automatic conversions were performed:

'_refine_ls_weighting_scheme' value 'calc
w=1/[\s^2^(Fo^2^)+(0.1512P)^2^+0.0000P] where P=(Fo^2^+2Fc^2^)/3' was
changed to 'calc'. New tag '_refine_ls_weighting_details' was
created. The value of the new tag was set to
'w=1/[\s^2^(Fo^2^)+(0.1512P)^2^+0.0000P] where P=(Fo^2^+2Fc^2^)/3'.

Automatic conversion script
Id: cif_fix_values 3143 2015-03-26 13:38:13Z robertas 
;
_cod_original_cell_volume 1535.1(16)
_cod_database_code 7115242
_exptl_absorpt_factor_mur 0.099
_diffrn_standards_decay_corr_max 1.051
_diffrn_standards_decay_corr_min 0.993

loop_
_symmetry_equiv_pos_as_xyz
'x, y, z'
'-x, -y, -z'

loop_
_atom_site_label
_atom_site_type_symbol
_atom_site_fract_x
_atom_site_fract_y
_atom_site_fract_z
_atom_site_U_iso_or_equiv
_atom_site_adp_type
_atom_site_occupancy
_atom_site_calc_flag
_atom_site_refinement_flags
Ti Ti 0.49974(10) 1.16181(8) 0.23588(7) 0.0194(3) Uani 1 d .
P1 P 0.55646(15) 0.94169(12) 0.30704(10) 0.0204(3) Uani 1 d .
P2 P 0.4885(2) 1.10271(12) 0.40712(10) 0.0212(3) Uani 1 d .
P3 P 0.2527(2) 1.11591(13) 0.31229(10) 0.0223(3) Uani 1 d .
P4 P 0.4723(2) 0.99568(13) 0.14469(10) 0.0229(3) Uani 1 d .
P5 P 0.7159(2) 1.21984(13) 0.11744(10) 0.0254(4) Uani 1 d .
P6 P 0.5421(2) 1.25433(13) 0.05728(10) 0.0262(4) Uani 1 d .
P7 P 0.4307(2) 1.40337(13) 0.25391(11) 0.0244(3) Uani 1 d .
C1 C 0.3847(6) 0.9610(5) 0.2780(4) 0.0225(11) Uani 1 d .
C2 C 0.3064(6) 1.1702(5) 0.3995(4) 0.0211(11) Uani 1 d .
C3 C 0.3228(6) 0.8600(5) 0.3018(4) 0.0278(12) Uani 1 d .
C4 C 0.2031(7) 0.8815(6) 0.2527(5) 0.0371(15) Uani 1 d .
H4C H 0.1239(7) 0.9596(6) 0.2783(5) 0.056 Uiso 1 calc R
H4B H 0.1628(7) 0.8171(6) 0.2684(5) 0.056 Uiso 1 calc R
H4A H 0.2465(7) 0.8816(6) 0.1804(5) 0.056 Uiso 1 calc R
C5 C 0.2574(7) 0.8580(6) 0.4145(4) 0.0367(15) Uani 1 d .
H5C H 0.1791(7) 0.9361(6) 0.4413(4) 0.055 Uiso 1 calc R
H5B H 0.3347(7) 0.8427(6) 0.4447(4) 0.055 Uiso 1 calc R
H5A H 0.2165(7) 0.7939(6) 0.4298(4) 0.055 Uiso 1 calc R
C6 C 0.4440(7) 0.7386(5) 0.2610(6) 0.042(2) Uani 1 d .
H6C H 0.4865(7) 0.7393(5) 0.1886(6) 0.062 Uiso 1 calc R
H6B H 0.4028(7) 0.6747(5) 0.2766(6) 0.062 Uiso 1 calc R
H6A H 0.5211(7) 0.7234(5) 0.2914(6) 0.062 Uiso 1 calc R
C7 C 0.1882(6) 1.2652(5) 0.4812(4) 0.0271(12) Uani 1 d .
C8 C 0.1281(7) 1.1928(6) 0.5654(4) 0.042(2) Uani 1 d .
H8C H 0.2083(7) 1.1401(6) 0.5886(4) 0.062 Uiso 1 calc R
H8B H 0.0860(7) 1.1436(6) 0.5410(4) 0.062 Uiso 1 calc R
H8A H 0.0515(7) 1.2483(6) 0.6207(4) 0.062 Uiso 1 calc R
C9 C 0.2481(7) 1.3443(6) 0.5221(5) 0.0366(15) Uani 1 d .
H9C H 0.3295(7) 1.2929(6) 0.5447(5) 0.055 Uiso 1 calc R
H9B H 0.1695(7) 1.3971(6) 0.5782(5) 0.055 Uiso 1 calc R
H9A H 0.2837(7) 1.3935(6) 0.4697(5) 0.055 Uiso 1 calc R
C10 C 0.0618(7) 1.3464(6) 0.4464(5) 0.043(2) Uani 1 d .
H10C H 0.0224(7) 1.2965(6) 0.4200(5) 0.064 Uiso 1 calc R
H10B H 0.0979(7) 1.3957(6) 0.3942(5) 0.064 Uiso 1 calc R
H10A H -0.0163(7) 1.3992(6) 0.5028(5) 0.064 Uiso 1 calc R
C11 C 0.6340(6) 0.9822(5) 0.1782(4) 0.0229(11) Uani 1 d .
C12 C 0.7911(6) 0.9034(5) 0.1146(4) 0.0243(12) Uani 1 d .
C13 C 0.9073(6) 0.9145(5) 0.1546(4) 0.0313(13) Uani 1 d .
H13C H 0.8873(6) 0.8921(5) 0.2239(4) 0.047 Uiso 1 calc R
H13B H 0.9036(6) 0.9980(5) 0.1515(4) 0.047 Uiso 1 calc R
H13A H 1.0053(6) 0.8605(5) 0.1142(4) 0.047 Uiso 1 calc R
C14 C 0.8205(7) 0.9382(6) 0.0062(4) 0.0316(13) Uani 1 d .
H14C H 0.7455(7) 0.9307(6) -0.0186(4) 0.047 Uiso 1 calc R
H14B H 0.9183(7) 0.8843(6) -0.0347(4) 0.047 Uiso 1 calc R
H14A H 0.8166(7) 1.0217(6) 0.0026(4) 0.047 Uiso 1 calc R
C15 C 0.8060(7) 0.7694(5) 0.1171(5) 0.0348(14) Uani 1 d .
H15C H 0.7329(7) 0.7591(5) 0.0919(5) 0.052 Uiso 1 calc R
H15B H 0.7893(7) 0.7451(5) 0.1858(5) 0.052 Uiso 1 calc R
H15A H 0.9052(7) 0.7192(5) 0.0754(5) 0.052 Uiso 1 calc R
C16 C 0.6163(6) 1.3115(5) 0.2285(4) 0.0220(11) Uani 1 d .
C17 C 0.4043(6) 1.3645(5) 0.1474(4) 0.0250(12) Uani 1 d .
C18 C 0.7070(6) 1.3287(5) 0.2913(4) 0.0294(13) Uani 1 d .
C19 C 0.7742(8) 1.4208(6) 0.2405(5) 0.043(2) Uani 1 d .
H19C H 0.8380(8) 1.3899(6) 0.1724(5) 0.064 Uiso 1 calc R
H19B H 0.8324(8) 1.4347(6) 0.2779(5) 0.064 Uiso 1 calc R
H19A H 0.6952(8) 1.4969(6) 0.2386(5) 0.064 Uiso 1 calc R
C20 C 0.6081(7) 1.3795(6) 0.3974(5) 0.0364(14) Uani 1 d .
H20C H 0.5639(7) 1.3215(6) 0.4313(5) 0.055 Uiso 1 calc R
H20B H 0.5300(7) 1.4558(6) 0.3947(5) 0.055 Uiso 1 calc R
H20A H 0.6671(7) 1.3936(6) 0.4340(5) 0.055 Uiso 1 calc R
C21 C 0.8290(7) 1.2103(6) 0.2980(5) 0.0371(15) Uani 1 d .
H21C H 0.7848(7) 1.1519(6) 0.3307(5) 0.056 Uiso 1 calc R
H21B H 0.8847(7) 1.2257(6) 0.3367(5) 0.056 Uiso 1 calc R
H21A H 0.8954(7) 1.1778(6) 0.2308(5) 0.056 Uiso 1 calc R
C22 C 0.2575(6) 1.4324(5) 0.1268(4) 0.0270(12) Uani 1 d .
C23 C 0.1757(8) 1.3475(7) 0.1284(6) 0.050(2) Uani 1 d .
H23C H 0.1525(8) 1.3152(7) 0.1943(6) 0.075 Uiso 1 calc R
H23B H 0.2379(8) 1.2808(7) 0.0778(6) 0.075 Uiso 1 calc R
H23A H 0.0841(8) 1.3921(7) 0.1142(6) 0.075 Uiso 1 calc R
C24 C 0.1550(9) 1.5395(7) 0.2023(6) 0.062(2) Uani 1 d .
H24C H 0.2061(9) 1.5948(7) 0.2021(6) 0.094 Uiso 1 calc R
H24B H 0.1271(9) 1.5100(7) 0.2689(6) 0.094 Uiso 1 calc R
H24A H 0.0663(9) 1.5821(7) 0.1841(6) 0.094 Uiso 1 calc R
C25 C 0.2928(8) 1.4818(8) 0.0235(6) 0.057(2) Uani 1 d .
H25C H 0.3454(8) 1.5364(8) 0.0216(6) 0.086 Uiso 1 calc R
H25B H 0.2009(8) 1.5260(8) 0.0095(6) 0.086 Uiso 1 calc R
H25A H 0.3547(8) 1.4148(8) -0.0268(6) 0.086 Uiso 1 calc R
M1 C 0.5419(8) 1.3107(8) 0.1609(6) 0 Uiso 0 d PR

loop_
_atom_site_aniso_label
_atom_site_aniso_U_11
_atom_site_aniso_U_22
_atom_site_aniso_U_33
_atom_site_aniso_U_23
_atom_site_aniso_U_13
_atom_site_aniso_U_12
Ti 0.0189(5) 0.0196(5) 0.0197(5) 0.0021(4) -0.0043(4) -0.0090(4)
P1 0.0202(7) 0.0217(7) 0.0186(7) 0.0015(5) -0.0044(6) -0.0086(6)
P2 0.0216(8) 0.0231(7) 0.0188(7) -0.0011(5) -0.0056(6) -0.0085(6)
P3 0.0199(7) 0.0245(7) 0.0236(7) 0.0002(6) -0.0060(6) -0.0099(6)
P4 0.0228(8) 0.0263(8) 0.0206(7) -0.0007(6) -0.0056(6) -0.0110(6)
P5 0.0223(8) 0.0284(8) 0.0233(7) 0.0010(6) -0.0016(6) -0.0118(7)
P6 0.0291(8) 0.0275(8) 0.0208(7) 0.0020(6) -0.0061(6) -0.0106(7)
P7 0.0247(8) 0.0197(7) 0.0282(8) -0.0016(6) -0.0079(6) -0.0076(6)
C1 0.024(3) 0.027(3) 0.019(3) 0.001(2) -0.004(2) -0.015(3)
C2 0.020(3) 0.018(3) 0.024(3) 0.003(2) -0.005(2) -0.007(2)
C3 0.025(3) 0.030(3) 0.028(3) -0.001(2) -0.004(2) -0.014(3)
C4 0.042(4) 0.042(4) 0.039(4) -0.001(3) -0.013(3) -0.028(3)
C5 0.044(4) 0.035(4) 0.037(3) 0.009(3) -0.010(3) -0.025(3)
C6 0.037(4) 0.017(3) 0.066(5) -0.003(3) -0.009(3) -0.011(3)
C7 0.018(3) 0.028(3) 0.029(3) -0.006(2) -0.004(2) -0.003(2)
C8 0.036(4) 0.055(4) 0.027(3) -0.009(3) 0.008(3) -0.022(4)
C9 0.034(4) 0.034(3) 0.038(3) -0.019(3) -0.006(3) -0.010(3)
C10 0.033(4) 0.036(4) 0.049(4) -0.018(3) -0.018(3) 0.006(3)
C11 0.028(3) 0.022(3) 0.020(3) 0.003(2) -0.006(2) -0.011(3)
C12 0.021(3) 0.030(3) 0.020(3) -0.003(2) -0.001(2) -0.010(3)
C13 0.023(3) 0.033(3) 0.032(3) -0.001(3) -0.009(3) -0.003(3)
C14 0.033(3) 0.038(3) 0.024(3) -0.004(3) -0.005(3) -0.016(3)
C15 0.030(3) 0.028(3) 0.034(3) -0.008(3) 0.001(3) -0.004(3)
C16 0.016(3) 0.022(3) 0.025(3) -0.001(2) -0.003(2) -0.005(2)
C17 0.022(3) 0.022(3) 0.027(3) 0.002(2) -0.005(2) -0.006(2)
C18 0.029(3) 0.031(3) 0.030(3) -0.004(2) -0.007(3) -0.015(3)
C19 0.044(4) 0.052(4) 0.049(4) 0.008(3) -0.014(3) -0.036(4)
C20 0.030(3) 0.043(4) 0.038(3) -0.008(3) -0.009(3) -0.015(3)
C21 0.026(3) 0.042(4) 0.043(4) -0.008(3) -0.018(3) -0.006(3)
C22 0.024(3) 0.026(3) 0.032(3) 0.010(2) -0.014(3) -0.007(3)
C23 0.043(4) 0.049(4) 0.067(5) 0.015(4) -0.030(4) -0.017(4)
C24 0.057(5) 0.046(5) 0.068(5) -0.012(4) -0.035(4) 0.014(4)
C25 0.046(5) 0.076(6) 0.054(5) 0.038(4) -0.024(4) -0.024(4)

loop_
_atom_type_symbol
_atom_type_description
_atom_type_scat_dispersion_real
_atom_type_scat_dispersion_imag
_atom_type_scat_source
C C 0.0033 0.0016 'International Tables Vol C Tables 4.2.6.8 and 6.1.1.4'
H H 0 0 'International Tables Vol C Tables 4.2.6.8 and 6.1.1.4'
P P 0.1023 0.0942 'International Tables Vol C Tables 4.2.6.8 and 6.1.1.4'
Ti Ti 0.2776 0.4457 'International Tables Vol C Tables 4.2.6.8 and 6.1.1.4'

loop_
_geom_angle_atom_site_label_1
_geom_angle_atom_site_label_2
_geom_angle_atom_site_label_3
_geom_angle
C11 Ti M1 120.9(3)
C11 Ti C16 119.2(2)
M1 Ti C16 34.9(2)
C11 Ti P2 90.8(2)
M1 Ti P2 130.3(2)
C16 Ti P2 97.58(13)
C11 Ti C2 112.3(2)
M1 Ti C2 126.6(3)
C16 Ti C2 113.6(2)
P2 Ti C2 42.17(12)
C11 Ti P4 44.51(14)
M1 Ti P4 121.3(2)
C16 Ti P4 148.25(14)
P2 Ti P4 108.27(7)
C2 Ti P4 98.06(13)
C11 Ti P5 85.5(2)
M1 Ti P5 39.1(2)
C16 Ti P5 40.39(13)
P2 Ti P5 122.26(7)
C2 Ti P5 153.41(12)
P4 Ti P5 108.33(8)
C11 Ti P3 95.0(2)
M1 Ti P3 131.8(2)
C16 Ti P3 145.22(14)
P2 Ti P3 74.01(7)
C2 Ti P3 39.52(12)
P4 Ti P3 62.60(7)
P5 Ti P3 163.73(6)
C11 Ti C17 132.0(2)
M1 Ti C17 31.5(2)
C16 Ti C17 62.2(2)
P2 Ti C17 137.08(14)
C2 Ti C17 108.4(2)
P4 Ti C17 106.20(13)
P5 Ti C17 67.79(13)
P3 Ti C17 100.72(13)
C11 Ti P6 94.4(2)
M1 Ti P6 38.3(2)
C16 Ti P6 70.29(13)
P2 Ti P6 167.84(6)
C2 Ti P6 142.89(13)
P4 Ti P6 82.99(7)
P5 Ti P6 47.51(6)
P3 Ti P6 116.35(7)
C17 Ti P6 38.22(13)
C11 Ti P1 43.60(14)
M1 Ti P1 158.5(2)
C16 Ti P1 131.03(13)
P2 Ti P1 50.73(6)
C2 Ti P1 70.29(13)
P4 Ti P1 61.43(6)
P5 Ti P1 119.64(7)
P3 Ti P1 69.43(6)
C17 Ti P1 166.52(12)
P6 Ti P1 137.10(7)
C11 Ti P7 155.55(15)
M1 Ti P7 36.2(2)
C16 Ti P7 39.19(13)
P2 Ti P7 102.16(8)
C2 Ti P7 90.78(14)
P4 Ti P7 143.26(6)
P5 Ti P7 70.10(7)
P3 Ti P7 108.41(7)
C17 Ti P7 37.82(12)
P6 Ti P7 69.20(7)
P1 Ti P7 152.83(6)
C11 P1 C1 88.0(2)
C11 P1 P2 106.9(2)
C1 P1 P2 103.2(2)
C11 P1 Ti 51.9(2)
C1 P1 Ti 79.6(2)
P2 P1 Ti 59.74(7)
C11 P1 P4 42.8(2)
C1 P1 P4 45.3(2)
P2 P1 P4 112.80(8)
Ti P1 P4 57.37(6)
C2 P2 P1 95.9(2)
C2 P2 Ti 69.8(2)
P1 P2 Ti 69.53(7)
C2 P3 C1 104.4(2)
C2 P3 Ti 65.3(2)
C1 P3 Ti 80.9(2)
C11 P4 C1 87.9(2)
C11 P4 Ti 54.4(2)
C1 P4 Ti 81.9(2)
C11 P4 P1 43.6(2)
C1 P4 P1 44.3(2)
Ti P4 P1 61.20(6)
M1 P5 C16 48.9(3)
M1 P5 P6 50.1(3)
C16 P5 P6 98.9(2)
M1 P5 Ti 54.2(2)
C16 P5 Ti 65.4(2)
P6 P5 Ti 67.84(7)
M1 P6 C17 48.5(3)
M1 P6 P5 49.8(3)
C17 P6 P5 98.2(2)
M1 P6 Ti 52.5(2)
C17 P6 Ti 70.6(2)
P5 P6 Ti 64.65(7)
M1 P7 C17 49.3(3)
M1 P7 C16 49.7(3)
C17 P7 C16 99.0(3)
M1 P7 Ti 51.5(3)
C17 P7 Ti 69.7(2)
C16 P7 Ti 62.9(2)
C3 C1 P3 117.0(4)
C3 C1 P1 118.3(4)
P3 C1 P1 110.4(3)
C3 C1 P4 122.3(4)
P3 C1 P4 93.4(2)
P1 C1 P4 90.5(2)
C7 C2 P3 118.7(4)
C7 C2 P2 118.9(4)
P3 C2 P2 121.7(3)
C7 C2 Ti 138.5(3)
P3 C2 Ti 75.2(2)
P2 C2 Ti 68.0(2)
C6 C3 C5 109.1(5)
C6 C3 C1 110.3(5)
C5 C3 C1 109.4(4)
C6 C3 C4 108.4(5)
C5 C3 C4 110.2(5)
C1 C3 C4 109.5(5)
C10 C7 C9 108.8(5)
C10 C7 C8 108.6(5)
C9 C7 C8 108.4(5)
C10 C7 C2 112.2(5)
C9 C7 C2 113.6(4)
C8 C7 C2 105.1(5)
C12 C11 P4 122.1(4)
C12 C11 P1 119.1(4)
P4 C11 P1 93.6(2)
C12 C11 Ti 142.5(4)
P4 C11 Ti 81.1(2)
P1 C11 Ti 84.5(2)
C13 C12 C14 110.2(4)
C13 C12 C11 111.8(4)
C14 C12 C11 109.9(5)
C13 C12 C15 107.3(5)
C14 C12 C15 108.3(4)
C11 C12 C15 109.3(4)
M1 C16 C18 170.1(5)
M1 C16 P7 59.6(4)
C18 C16 P7 120.7(4)
M1 C16 P5 61.6(4)
C18 C16 P5 116.8(4)
P7 C16 P5 121.1(3)
M1 C16 Ti 59.1(3)
C18 C16 Ti 130.7(4)
P7 C16 Ti 77.9(2)
P5 C16 Ti 74.2(2)
M1 C17 C22 174.8(5)
M1 C17 P7 60.0(4)
C22 C17 P7 120.3(4)
M1 C17 P6 62.4(4)
C22 C17 P6 117.2(4)
P7 C17 P6 122.4(3)
M1 C17 Ti 52.3(3)
C22 C17 Ti 132.9(3)
P7 C17 Ti 72.5(2)
P6 C17 Ti 71.2(2)
C19 C18 C20 108.2(5)
C19 C18 C21 110.1(5)
C20 C18 C21 108.2(5)
C19 C18 C16 106.6(5)
C20 C18 C16 111.3(5)
C21 C18 C16 112.3(4)
C23 C22 C25 108.8(5)
C23 C22 C24 108.5(6)
C25 C22 C24 107.7(6)
C23 C22 C17 110.9(5)
C25 C22 C17 108.4(5)
C24 C22 C17 112.4(5)
C17 M1 C16 141.3(8)
C17 M1 P7 70.6(4)
C16 M1 P7 70.7(4)
C17 M1 P5 149.1(6)
C16 M1 P5 69.5(4)
P7 M1 P5 140.2(5)
C17 M1 P6 69.1(4)
C16 M1 P6 149.5(7)
P7 M1 P6 139.7(5)
P5 M1 P6 80.1(4)
C17 M1 Ti 96.1(4)
C16 M1 Ti 86.0(4)
P7 M1 Ti 92.4(3)
P5 M1 Ti 86.6(3)
P6 M1 Ti 89.2(4)

loop_
_geom_bond_atom_site_label_1
_geom_bond_atom_site_label_2
_geom_bond_distance
Ti C11 2.120(6)
Ti M1 2.120(7)
Ti C16 2.465(5)
Ti P2 2.472(2)
Ti C2 2.503(6)
Ti P4 2.577(2)
Ti P5 2.609(2)
Ti P3 2.662(2)
Ti C17 2.663(6)
Ti P6 2.673(3)
Ti P1 2.681(2)
Ti P7 2.709(2)
P1 C11 1.858(5)
P1 C1 1.876(5)
P1 P2 2.216(2)
P1 P4 2.687(3)
P2 C2 1.790(5)
P3 C2 1.752(5)
P3 C1 1.831(6)
P4 C11 1.828(5)
P4 C1 1.909(5)
P5 M1 1.650(8)
P5 C16 1.757(6)
P5 P6 2.129(2)
P6 M1 1.657(8)
P6 C17 1.747(6)
P7 M1 1.599(9)
P7 C17 1.741(6)
P7 C16 1.751(6)
C1 C3 1.528(7)
C2 C7 1.534(8)
C3 C6 1.520(8)
C3 C5 1.526(8)
C3 C4 1.544(8)
C7 C10 1.524(8)
C7 C9 1.527(7)
C7 C8 1.529(8)
C11 C12 1.539(8)
C12 C13 1.530(7)
C12 C14 1.533(8)
C12 C15 1.547(8)
C16 M1 1.414(9)
C16 C18 1.555(7)
C17 M1 1.400(9)
C17 C22 1.549(7)
C18 C19 1.527(8)
C18 C20 1.532(8)
C18 C21 1.534(8)
C22 C23 1.528(8)
C22 C25 1.530(8)
C22 C24 1.533(9)
